data_7241041
loop_
_publ_author_name
'Court\'e, Marc'
'Ye, Jun'
'Jiang, Hui'
'Ganguly, Rakesh'
'Tang, Shasha'
'Kloc, Christian'
'Fichou, Denis'

_publ_section_title
;
 Tuning the \p-\p overlap and charge transport in single crystals of an
 organic semiconductor via solvation and polymorphism.
;
_journal_issue 35
_journal_name_full 'Physical chemistry chemical physics : PCCP'
_journal_page_first 19855
_journal_page_last 19863
_journal_paper_doi 10.1039/d0cp03109g
_journal_volume 22
_journal_year 2020
_chemical_formula_sum 'C34 H24 O2'
_chemical_formula_weight 464.53
_space_group_crystal_system triclinic
_space_group_IT_number 2
_space_group_name_Hall '-P 1'
_space_group_name_H-M_alt 'P -1'
_atom_sites_solution_hydrogens geom
_audit_update_record
;
2019-05-17 deposited with the CCDC.	2020-08-06 downloaded from the CCDC.
;
_cell_angle_alpha 92.1911(17)
_cell_angle_beta 108.3364(17)
_cell_angle_gamma 108.6554(17)
_cell_formula_units_Z 2
_cell_length_a 10.3715(4)
_cell_length_b 10.4260(3)
_cell_length_c 12.2917(4)
_cell_measurement_reflns_used 9935
_cell_measurement_temperature 103.(2)
_cell_measurement_theta_max 66.6605
_cell_measurement_theta_min 3.8345
_cell_volume 1181.03(7)
_computing_cell_refinement 'SAINT V8.35A (Bruker AXS Inc., 2015)'
_computing_data_collection 'APEX3 (Bruker AXS Inc., 2015)'
_computing_data_reduction 'SAINT V8.35A (Bruker AXS Inc., 2015)'
_computing_molecular_graphics 'XP (Bruker AXS Inc., 2015)'
_computing_publication_material 'APEX3 (Bruker AXS Inc., 2015)'
_computing_structure_refinement 'SHELXL-2014/7 (Sheldrick, 2014)'
_computing_structure_solution 'XS, VERSION 2013/1'
_diffrn_ambient_temperature 103.(2)
_diffrn_detector_area_resol_mean 8.3333
_diffrn_measured_fraction_theta_full 0.960
_diffrn_measured_fraction_theta_max 0.960
_diffrn_measurement_device_type 'CCD area detector'
_diffrn_measurement_method 'phi and omega scans'
_diffrn_radiation_monochromator 'Multilayer Mirror'
_diffrn_radiation_type CuK\a
_diffrn_radiation_wavelength 1.54178
_diffrn_reflns_av_R_equivalents 0.0687
_diffrn_reflns_av_unetI/netI 0.0408
_diffrn_reflns_limit_h_max 12
_diffrn_reflns_limit_h_min -12
_diffrn_reflns_limit_k_max 12
_diffrn_reflns_limit_k_min -12
_diffrn_reflns_limit_l_max 14
_diffrn_reflns_limit_l_min -14
_diffrn_reflns_number 27809
_diffrn_reflns_theta_full 66.85
_diffrn_reflns_theta_max 66.85
_diffrn_reflns_theta_min 3.83
_diffrn_source 'Incoatec Microfocus Source'
_diffrn_source_type 'Bruker Kappa Duo Apex II'
_exptl_absorpt_coefficient_mu 0.623
_exptl_absorpt_correction_T_max 1.00
_exptl_absorpt_correction_T_min 0.69
_exptl_absorpt_correction_type multi-scan
_exptl_absorpt_process_details
;
SADABS-2014/5 - Bruker AXS area detector scaling and absorption correction
;
_exptl_crystal_colour red
_exptl_crystal_density_diffrn 1.306
_exptl_crystal_density_method 'not measured'
_exptl_crystal_description plate
_exptl_crystal_F_000 488
_exptl_crystal_size_max 0.420
_exptl_crystal_size_mid 0.040
_exptl_crystal_size_min 0.005
_refine_diff_density_max 0.224
_refine_diff_density_min -0.264
_refine_ls_extinction_method none
_refine_ls_goodness_of_fit_ref 1.063
_refine_ls_hydrogen_treatment constr
_refine_ls_matrix_type full
_refine_ls_number_parameters 325
_refine_ls_number_reflns 4043
_refine_ls_number_restraints 0
_refine_ls_restrained_S_all 1.063
_refine_ls_R_factor_all 0.0555
_refine_ls_R_factor_gt 0.0452
_refine_ls_shift/su_max 0.001
_refine_ls_shift/su_mean 0.000
_refine_ls_structure_factor_coef Fsqd
_refine_ls_weighting_details 'w=1/[\s^2^(Fo^2^)+(0.0776P)^2^+0.2920P] where P=(Fo^2^+2Fc^2^)/3'
_refine_ls_weighting_scheme calc
_refine_ls_wR_factor_gt 0.1261
_refine_ls_wR_factor_ref 0.1349
_reflns_number_gt 3320
_reflns_number_total 4043
_reflns_threshold_expression 'I > 2\s(I)'
_cod_data_source_file d0cp03109g1.cif
_cod_data_source_block mat206s
_cod_depositor_comments
;
The following automatic conversions were performed:

data item '_exptl_absorpt_correction_type' value 'Multi-Scan' was
changed to 'multi-scan' in accordance with the
/home/data/users/saulius/crontab/automatic-downloads/rss-feeds/RSC/lib/dictionaries/cif_core.dic
dictionary named 'cif_core.dic' version 2.4.2 last updated on
2011-04-26.

Automatic conversion script
Id: cif_fix_values 7556 2019-12-06 15:28:31Z antanas 

 Adding full bibliography for 7241040--7241044.cif.
;
_cod_database_code 7241041

loop_
_space_group_symop_operation_xyz
'x, y, z'
'-x, -y, -z'

loop_
_atom_site_type_symbol
_atom_site_label
_atom_site_fract_x
_atom_site_fract_y
_atom_site_fract_z
_atom_site_U_iso_or_equiv
_atom_site_adp_type
_atom_site_calc_flag
_atom_site_refinement_flags_adp
_atom_site_refinement_flags_occupancy
_atom_site_refinement_flags_posn
_atom_site_occupancy
_atom_site_disorder_assembly
_atom_site_disorder_group
C C1 0.17694(16) 0.02691(15) 1.14596(12) 0.0185(3) Uani d . . . 1 . .
C C2 0.21960(16) 0.15468(15) 1.12136(12) 0.0185(3) Uani d . . . 1 . .
H H2 0.2463 0.2295 1.1803 0.022 Uiso calc U . R 1 . .
C C3 0.22655(16) 0.18323(15) 1.00844(12) 0.0189(3) Uani d . . . 1 . .
C C4 0.18799(16) 0.06042(15) 0.92843(12) 0.0189(3) Uani d . . . 1 . .
H H4 0.1911 0.0694 0.8526 0.023 Uiso calc U . R 1 . .
C C5 0.14813(16) -0.06542(15) 0.95703(12) 0.0188(3) Uani d . . . 1 . .
C C6 0.35751(16) 0.56286(15) 1.03760(12) 0.0183(3) Uani d . . . 1 . .
C C7 0.31072(17) 0.43648(15) 1.06332(12) 0.0189(3) Uani d . . . 1 . .
H H7 0.3069 0.4268 1.1389 0.023 Uiso calc U . R 1 . .
C C8 0.26561(16) 0.31383(15) 0.98094(12) 0.0184(3) Uani d . . . 1 . .
C C9 0.27019(16) 0.34350(15) 0.86756(12) 0.0189(3) Uani d . . . 1 . .
H H9 0.2409 0.2693 0.8074 0.023 Uiso calc U . R 1 . .
C C10 0.31430(16) 0.47184(15) 0.84472(12) 0.0188(3) Uani d . . . 1 . .
C C11 0.16694(16) -0.01025(15) 1.25774(12) 0.0195(3) Uani d . . . 1 . .
C C12 0.17084(18) -0.13761(16) 1.28814(13) 0.0240(4) Uani d . . . 1 . .
H H12 0.177 -0.2021 1.2351 0.029 Uiso calc U . R 1 . .
C C13 0.16574(19) -0.16951(16) 1.39552(14) 0.0287(4) Uani d . . . 1 . .
H H13 0.1711 -0.255 1.4163 0.034 Uiso calc U . R 1 . .
C C14 0.15291(19) -0.07831(17) 1.47268(13) 0.0291(4) Uani d . . . 1 . .
H H14 0.1478 -0.1016 1.5455 0.035 Uiso calc U . R 1 . .
C C15 0.14761(19) 0.04773(17) 1.44295(13) 0.0279(4) Uani d . . . 1 . .
H H15 0.1395 0.1111 1.4958 0.033 Uiso calc U . R 1 . .
C C16 0.15414(18) 0.08086(15) 1.33647(13) 0.0234(4) Uani d . . . 1 . .
H H16 0.1499 0.1669 1.3166 0.028 Uiso calc U . R 1 . .
C C17 0.10403(16) -0.19624(15) 0.88214(12) 0.0190(3) Uani d . . . 1 . .
C C18 0.02762(18) -0.31888(15) 0.91097(13) 0.0225(3) Uani d . . . 1 . .
H H18 0.0054 -0.3178 0.9802 0.027 Uiso calc U . R 1 . .
C C19 -0.01608(19) -0.44241(16) 0.83917(14) 0.0262(4) Uani d . . . 1 . .
H H19 -0.0688 -0.5252 0.8591 0.031 Uiso calc U . R 1 . .
C C20 0.01704(19) -0.44515(16) 0.73843(14) 0.0269(4) Uani d . . . 1 . .
H H20 -0.0126 -0.5297 0.6895 0.032 Uiso calc U . R 1 . .
C C21 0.09371(18) -0.32387(16) 0.70920(13) 0.0243(4) Uani d . . . 1 . .
H H21 0.1164 -0.3256 0.6402 0.029 Uiso calc U . R 1 . .
C C22 0.13698(17) -0.20081(15) 0.78017(12) 0.0219(3) Uani d . . . 1 . .
H H22 0.1896 -0.1184 0.7597 0.026 Uiso calc U . R 1 . .
C C23 0.41280(16) 0.69247(15) 1.11721(12) 0.0189(3) Uani d . . . 1 . .
C C24 0.45379(17) 0.69465(15) 1.23786(13) 0.0219(3) Uani d . . . 1 . .
H H24 0.4442 0.6112 1.2685 0.026 Uiso calc U . R 1 . .
C C25 0.50795(18) 0.81693(16) 1.31226(13) 0.0255(4) Uani d . . . 1 . .
H H25 0.5358 0.8169 1.3937 0.031 Uiso calc U . R 1 . .
C C26 0.52207(18) 0.94009(16) 1.26896(14) 0.0259(4) Uani d . . . 1 . .
H H26 0.5585 1.024 1.3203 0.031 Uiso calc U . R 1 . .
C C27 0.48244(18) 0.93923(15) 1.14995(13) 0.0246(4) Uani d . . . 1 . .
H H27 0.4921 1.023 1.1197 0.03 Uiso calc U . R 1 . .
C C28 0.42891(17) 0.81678(15) 1.07502(13) 0.0216(3) Uani d . . . 1 . .
H H28 0.4028 0.8176 0.9938 0.026 Uiso calc U . R 1 . .
C C29 0.32892(17) 0.51041(15) 0.73454(12) 0.0190(3) Uani d . . . 1 . .
C C30 0.42355(17) 0.63897(15) 0.73076(13) 0.0211(3) Uani d . . . 1 . .
H H30 0.4756 0.7038 0.7998 0.025 Uiso calc U . R 1 . .
C C31 0.44228(19) 0.67284(16) 0.62752(13) 0.0258(4) Uani d . . . 1 . .
H H31 0.5079 0.7601 0.6264 0.031 Uiso calc U . R 1 . .
C C32 0.3655(2) 0.57973(17) 0.52544(14) 0.0293(4) Uani d . . . 1 . .
H H32 0.3791 0.6027 0.4548 0.035 Uiso calc U . R 1 . .
C C33 0.26871(19) 0.45265(16) 0.52771(13) 0.0280(4) Uani d . . . 1 . .
H H33 0.2151 0.389 0.4581 0.034 Uiso calc U . R 1 . .
C C34 0.25009(18) 0.41858(16) 0.63059(13) 0.0236(4) Uani d . . . 1 . .
H H34 0.183 0.3318 0.6309 0.028 Uiso calc U . R 1 . .
O O1 0.13884(12) -0.08686(10) 1.06556(8) 0.0208(3) Uani d . . . 1 . .
O O2 0.36051(12) 0.58515(10) 0.92793(8) 0.0203(3) Uani d . . . 1 . .

loop_
_atom_site_aniso_label
_atom_site_aniso_U_11
_atom_site_aniso_U_22
_atom_site_aniso_U_33
_atom_site_aniso_U_12
_atom_site_aniso_U_13
_atom_site_aniso_U_23
C1 0.0180(8) 0.0152(7) 0.0221(7) 0.0052(6) 0.0075(6) 0.0018(6)
C2 0.0187(8) 0.0142(7) 0.0225(7) 0.0040(6) 0.0086(6) 0.0036(6)
C3 0.0172(8) 0.0171(8) 0.0231(7) 0.0054(6) 0.0086(6) 0.0048(6)
C4 0.0195(8) 0.0172(8) 0.0215(7) 0.0059(6) 0.0095(6) 0.0052(6)
C5 0.0177(8) 0.0183(8) 0.0216(7) 0.0057(6) 0.0088(6) 0.0054(6)
C6 0.0179(8) 0.0189(8) 0.0207(7) 0.0073(6) 0.0089(6) 0.0064(6)
C7 0.0198(8) 0.0168(8) 0.0212(7) 0.0060(6) 0.0089(6) 0.0049(6)
C8 0.0173(8) 0.0170(8) 0.0229(7) 0.0059(6) 0.0095(6) 0.0056(6)
C9 0.0198(8) 0.0158(7) 0.0219(7) 0.0056(6) 0.0090(6) 0.0029(6)
C10 0.0189(8) 0.0164(7) 0.0216(7) 0.0063(6) 0.0077(6) 0.0024(6)
C11 0.0168(8) 0.0163(7) 0.0236(7) 0.0023(6) 0.0077(6) 0.0052(6)
C12 0.0284(9) 0.0168(8) 0.0260(8) 0.0050(7) 0.0110(6) 0.0051(6)
C13 0.0356(10) 0.0163(8) 0.0303(8) 0.0039(7) 0.0106(7) 0.0093(6)
C14 0.0354(10) 0.0251(8) 0.0223(8) 0.0029(8) 0.0112(7) 0.0084(6)
C15 0.0352(10) 0.0238(8) 0.0256(8) 0.0072(8) 0.0149(7) 0.0038(6)
C16 0.0280(9) 0.0174(8) 0.0270(8) 0.0076(7) 0.0123(6) 0.0073(6)
C17 0.0190(8) 0.0154(7) 0.0239(8) 0.0068(6) 0.0079(6) 0.0049(6)
C18 0.0250(9) 0.0184(8) 0.0271(8) 0.0077(7) 0.0125(6) 0.0063(6)
C19 0.0279(9) 0.0150(8) 0.0373(9) 0.0056(7) 0.0149(7) 0.0071(6)
C20 0.0295(9) 0.0181(8) 0.0310(8) 0.0091(7) 0.0076(7) -0.0014(6)
C21 0.0271(9) 0.0233(8) 0.0249(8) 0.0111(7) 0.0098(6) 0.0027(6)
C22 0.0239(9) 0.0169(7) 0.0261(8) 0.0070(7) 0.0101(6) 0.0059(6)
C23 0.0176(8) 0.0162(7) 0.0251(8) 0.0060(6) 0.0100(6) 0.0052(6)
C24 0.0273(9) 0.0170(7) 0.0253(8) 0.0088(7) 0.0129(6) 0.0072(6)
C25 0.0317(10) 0.0235(8) 0.0235(8) 0.0093(7) 0.0125(7) 0.0042(6)
C26 0.0268(9) 0.0175(8) 0.0316(8) 0.0043(7) 0.0116(7) -0.0011(6)
C27 0.0271(9) 0.0142(7) 0.0333(9) 0.0052(7) 0.0131(7) 0.0073(6)
C28 0.0216(9) 0.0189(8) 0.0254(8) 0.0068(7) 0.0097(6) 0.0071(6)
C29 0.0209(8) 0.0159(7) 0.0239(7) 0.0084(6) 0.0101(6) 0.0063(6)
C30 0.0244(9) 0.0171(7) 0.0244(7) 0.0081(7) 0.0106(6) 0.0063(6)
C31 0.0300(10) 0.0194(8) 0.0315(8) 0.0063(7) 0.0166(7) 0.0111(6)
C32 0.0426(11) 0.0290(9) 0.0237(8) 0.0148(8) 0.0182(7) 0.0118(7)
C33 0.0389(10) 0.0234(8) 0.0224(8) 0.0120(8) 0.0103(7) 0.0043(6)
C34 0.0285(9) 0.0163(7) 0.0266(8) 0.0068(7) 0.0111(7) 0.0067(6)
O1 0.0282(6) 0.0140(5) 0.0224(5) 0.0059(5) 0.0131(4) 0.0049(4)
O2 0.0280(6) 0.0138(5) 0.0204(5) 0.0055(5) 0.0115(4) 0.0049(4)

loop_
_atom_type_symbol
_atom_type_description
_atom_type_scat_dispersion_real
_atom_type_scat_dispersion_imag
_atom_type_scat_source
C C 0.0181 0.0091 'International Tables Vol C Tables 4.2.6.8 and 6.1.1.4'
H H 0.0000 0.0000 'International Tables Vol C Tables 4.2.6.8 and 6.1.1.4'
O O 0.0492 0.0322 'International Tables Vol C Tables 4.2.6.8 and 6.1.1.4'

loop_
_geom_angle_atom_site_label_1
_geom_angle_atom_site_label_2
_geom_angle_atom_site_label_3
_geom_angle_site_symmetry_1
_geom_angle_site_symmetry_3
_geom_angle
_geom_angle_publ_flag
C2 C1 O1 . . 122.08(13) ?
C2 C1 C11 . . 125.89(13) ?
O1 C1 C11 . . 112.02(12) ?
C1 C2 C3 . . 122.66(13) ?
C8 C3 C4 . . 123.98(14) ?
C8 C3 C2 . . 123.20(14) ?
C4 C3 C2 . . 112.82(13) ?
C5 C4 C3 . . 122.66(14) ?
C4 C5 O1 . . 121.99(13) ?
C4 C5 C17 . . 127.06(14) ?
O1 C5 C17 . . 110.91(12) ?
C7 C6 O2 . . 121.85(13) ?
C7 C6 C23 . . 126.58(13) ?
O2 C6 C23 . . 111.57(12) ?
C6 C7 C8 . . 122.87(14) ?
C3 C8 C7 . . 123.53(14) ?
C3 C8 C9 . . 123.70(14) ?
C7 C8 C9 . . 112.75(13) ?
C10 C9 C8 . . 122.36(13) ?
C9 C10 O2 . . 122.33(13) ?
C9 C10 C29 . . 125.66(13) ?
O2 C10 C29 . . 111.90(12) ?
C16 C11 C12 . . 118.53(14) ?
C16 C11 C1 . . 120.65(13) ?
C12 C11 C1 . . 120.83(13) ?
C13 C12 C11 . . 120.12(14) ?
C14 C13 C12 . . 120.73(15) ?
C13 C14 C15 . . 119.59(15) ?
C16 C15 C14 . . 120.01(15) ?
C15 C16 C11 . . 121.00(14) ?
C18 C17 C22 . . 118.60(14) ?
C18 C17 C5 . . 120.54(13) ?
C22 C17 C5 . . 120.86(14) ?
C19 C18 C17 . . 120.53(14) ?
C20 C19 C18 . . 120.16(15) ?
C19 C20 C21 . . 119.81(14) ?
C22 C21 C20 . . 120.21(14) ?
C21 C22 C17 . . 120.69(15) ?
C28 C23 C24 . . 118.26(14) ?
C28 C23 C6 . . 120.81(13) ?
C24 C23 C6 . . 120.91(13) ?
C25 C24 C23 . . 120.64(14) ?
C24 C25 C26 . . 120.51(14) ?
C27 C26 C25 . . 119.35(14) ?
C28 C27 C26 . . 120.31(14) ?
C27 C28 C23 . . 120.93(14) ?
C30 C29 C34 . . 118.29(14) ?
C30 C29 C10 . . 120.81(13) ?
C34 C29 C10 . . 120.90(14) ?
C31 C30 C29 . . 120.72(14) ?
C30 C31 C32 . . 120.36(16) ?
C33 C32 C31 . . 119.41(14) ?
C34 C33 C32 . . 120.32(15) ?
C33 C34 C29 . . 120.87(15) ?
C1 O1 C5 . . 117.73(11) ?
C10 O2 C6 . . 117.78(11) ?

loop_
_geom_bond_atom_site_label_1
_geom_bond_atom_site_label_2
_geom_bond_site_symmetry_2
_geom_bond_distance
_geom_bond_publ_flag
C1 C2 . 1.342(2) ?
C1 O1 . 1.3801(17) ?
C1 C11 . 1.467(2) ?
C2 C3 . 1.449(2) ?
C3 C8 . 1.379(2) ?
C3 C4 . 1.447(2) ?
C4 C5 . 1.340(2) ?
C5 O1 . 1.3889(17) ?
C5 C17 . 1.469(2) ?
C6 C7 . 1.338(2) ?
C6 O2 . 1.3849(17) ?
C6 C23 . 1.471(2) ?
C7 C8 . 1.449(2) ?
C8 C9 . 1.451(2) ?
C9 C10 . 1.340(2) ?
C10 O2 . 1.3814(17) ?
C10 C29 . 1.466(2) ?
C11 C16 . 1.396(2) ?
C11 C12 . 1.403(2) ?
C12 C13 . 1.386(2) ?
C13 C14 . 1.383(2) ?
C14 C15 . 1.390(2) ?
C15 C16 . 1.383(2) ?
C17 C18 . 1.397(2) ?
C17 C22 . 1.402(2) ?
C18 C19 . 1.390(2) ?
C19 C20 . 1.387(2) ?
C20 C21 . 1.390(2) ?
C21 C22 . 1.381(2) ?
C23 C28 . 1.394(2) ?
C23 C24 . 1.405(2) ?
C24 C25 . 1.381(2) ?
C25 C26 . 1.391(2) ?
C26 C27 . 1.388(2) ?
C27 C28 . 1.386(2) ?
C29 C30 . 1.398(2) ?
C29 C34 . 1.402(2) ?
C30 C31 . 1.385(2) ?
C31 C32 . 1.391(2) ?
C32 C33 . 1.391(2) ?
C33 C34 . 1.381(2) ?
